data_4106663
loop_
_publ_author_name
'Stephen D. J. McKinnon'
'Brian O. Patrick'
'A. B. P. Lever'
'Robin G. Hicks'

_publ_section_title
;
 Electronic Structure Investigations of Neutral and Charged Ruthenium
 Bis(\b-diketonate) Complexes of Redox-Active Verdazyl Radicals
;
_journal_name_full 'Journal of the American Chemical Society'
_journal_page_first 13587
_journal_page_last 13603
_journal_paper_doi 10.1021/ja204575u
_journal_volume 133
_journal_year 2011
_chemical_formula_sum 'C23 H20 B F16 N5 O5 Ru'
_chemical_formula_weight 862.32
_chemical_name_systematic
;
 ?
;
_space_group_IT_number 2
_symmetry_cell_setting triclinic
_symmetry_space_group_name_Hall '-P 1'
_symmetry_space_group_name_H-M 'P -1'
_atom_sites_solution_hydrogens geom
_atom_sites_solution_primary direct
_atom_sites_solution_secondary difmap
_audit_creation_method SHELXL-97
_cell_angle_alpha 96.479(8)
_cell_angle_beta 103.164(7)
_cell_angle_gamma 90.168(7)
_cell_formula_units_Z 4
_cell_length_a 9.8754(14)
_cell_length_b 18.263(3)
_cell_length_c 18.489(3)
_cell_measurement_reflns_used 9655
_cell_measurement_temperature 173(2)
_cell_measurement_theta_max 27.81
_cell_measurement_theta_min 2.25
_cell_volume 3224.8(9)
_computing_structure_refinement 'SHELXL-97 (Sheldrick, 1997)'
_diffrn_ambient_temperature 173(2)
_diffrn_measured_fraction_theta_full 0.981
_diffrn_measured_fraction_theta_max 0.981
_diffrn_measurement_device_type 'Bruker X8 APEX II'
_diffrn_measurement_method 'area detector'
_diffrn_radiation_monochromator graphite
_diffrn_radiation_source 'fine-focus sealed tube'
_diffrn_radiation_type MoK\a
_diffrn_radiation_wavelength 0.71073
_diffrn_reflns_av_R_equivalents 0.0430
_diffrn_reflns_av_sigmaI/netI 0.0467
_diffrn_reflns_limit_h_max 12
_diffrn_reflns_limit_h_min -12
_diffrn_reflns_limit_k_max 23
_diffrn_reflns_limit_k_min -23
_diffrn_reflns_limit_l_max 24
_diffrn_reflns_limit_l_min 0
_diffrn_reflns_number 28136
_diffrn_reflns_theta_full 27.50
_diffrn_reflns_theta_max 27.50
_diffrn_reflns_theta_min 2.12
_exptl_absorpt_coefficient_mu 0.621
_exptl_absorpt_correction_T_max 0.872
_exptl_absorpt_correction_T_min 0.756
_exptl_absorpt_correction_type multi-scan
_exptl_crystal_colour blue
_exptl_crystal_density_diffrn 1.776
_exptl_crystal_description rod
_exptl_crystal_F_000 1704
_exptl_crystal_size_max 0.60
_exptl_crystal_size_mid 0.22
_exptl_crystal_size_min 0.22
_refine_diff_density_max 0.991
_refine_diff_density_min -0.594
_refine_diff_density_rms 0.093
_refine_ls_extinction_method none
_refine_ls_goodness_of_fit_ref 1.082
_refine_ls_hydrogen_treatment constr
_refine_ls_matrix_type full
_refine_ls_number_parameters 1007
_refine_ls_number_reflns 28136
_refine_ls_number_restraints 3
_refine_ls_restrained_S_all 1.082
_refine_ls_R_factor_all 0.0617
_refine_ls_R_factor_gt 0.0435
_refine_ls_shift/su_max 0.035
_refine_ls_shift/su_mean 0.002
_refine_ls_structure_factor_coef Fsqd
_refine_ls_weighting_details 'calc w=1/[\s^2^(Fo^2^)+(0.0587P)^2^+2.9392P] where P=(Fo^2^+2Fc^2^)/3'
_refine_ls_weighting_scheme calc
_refine_ls_wR_factor_gt 0.1104
_refine_ls_wR_factor_ref 0.1248
_reflns_number_gt 22635
_reflns_number_total 28136
_reflns_threshold_expression >2sigma(I)
_cod_data_source_file ja204575u_si_002.cif
_cod_data_source_block rh058
_cod_original_cell_volume 3224.8(8)
_cod_database_code 4106663

loop_
_symmetry_equiv_pos_as_xyz
'x, y, z'
'-x, -y, -z'

loop_
_atom_site_label
_atom_site_type_symbol
_atom_site_fract_x
_atom_site_fract_y
_atom_site_fract_z
_atom_site_U_iso_or_equiv
_atom_site_adp_type
_atom_site_occupancy
_atom_site_symmetry_multiplicity
_atom_site_calc_flag
_atom_site_refinement_flags
_atom_site_disorder_assembly
_atom_site_disorder_group
C1 C 0.3356(3) 1.05789(15) 0.84368(17) 0.0220(6) Uani 1 1 d . . .
C2 C 0.0895(3) 1.08821(18) 0.75351(19) 0.0318(7) Uani 1 1 d . . .
C3 C 0.1574(3) 1.01648(18) 0.64441(18) 0.0345(8) Uani 1 1 d . . .
H3 H 0.2417 0.9906 0.6346 0.041 Uiso 1 1 calc R . .
C4 C 0.0375(4) 0.9591(2) 0.6241(3) 0.0596(12) Uani 1 1 d . . .
H4A H 0.0545 0.9221 0.6594 0.089 Uiso 1 1 calc R . .
H4B H 0.0309 0.9350 0.5732 0.089 Uiso 1 1 calc R . .
H4C H -0.0499 0.9835 0.6266 0.089 Uiso 1 1 calc R . .
C5 C 0.1382(5) 1.0821(2) 0.5987(2) 0.0598(12) Uani 1 1 d . . .
H5A H 0.0452 1.1016 0.5966 0.090 Uiso 1 1 calc R . .
H5B H 0.1484 1.0660 0.5479 0.090 Uiso 1 1 calc R . .
H5C H 0.2086 1.1206 0.6224 0.090 Uiso 1 1 calc R . .
C6 C 0.0489(4) 1.1767(2) 0.8589(2) 0.0411(9) Uani 1 1 d . . .
H6 H -0.0320 1.1875 0.8183 0.049 Uiso 1 1 calc R . .
C7 C 0.1354(4) 1.2481(2) 0.8884(2) 0.0531(11) Uani 1 1 d . . .
H7A H 0.2176 1.2378 0.9266 0.080 Uiso 1 1 calc R . .
H7B H 0.0791 1.2844 0.9105 0.080 Uiso 1 1 calc R . .
H7C H 0.1650 1.2678 0.8471 0.080 Uiso 1 1 calc R . .
C8 C -0.0064(5) 1.1426(3) 0.9187(3) 0.0661(13) Uani 1 1 d . . .
H8A H -0.0607 1.0974 0.8961 0.099 Uiso 1 1 calc R . .
H8B H -0.0659 1.1777 0.9399 0.099 Uiso 1 1 calc R . .
H8C H 0.0718 1.1308 0.9584 0.099 Uiso 1 1 calc R . .
C11 C 0.4739(3) 1.04421(15) 0.88962(17) 0.0224(6) Uani 1 1 d . . .
C12 C 0.5304(3) 1.07943(16) 0.96106(17) 0.0280(7) Uani 1 1 d . . .
H12 H 0.4785 1.1144 0.9847 0.034 Uiso 1 1 calc R . .
C13 C 0.6634(3) 1.06258(17) 0.99707(18) 0.0320(7) Uani 1 1 d . . .
H13 H 0.7042 1.0855 1.0460 0.038 Uiso 1 1 calc R . .
C14 C 0.7364(3) 1.01152(17) 0.96044(18) 0.0306(7) Uani 1 1 d . . .
H14 H 0.8278 0.9992 0.9844 0.037 Uiso 1 1 calc R . .
C15 C 0.6760(3) 0.97852(17) 0.88913(18) 0.0283(7) Uani 1 1 d . . .
H15 H 0.7267 0.9436 0.8647 0.034 Uiso 1 1 calc R . .
C31 C 0.2223(4) 0.7900(2) 0.5646(2) 0.0432(9) Uani 1 1 d . . .
C32 C 0.2789(3) 0.82644(17) 0.64536(18) 0.0296(7) Uani 1 1 d . A .
C33 C 0.2640(3) 0.78601(17) 0.70277(19) 0.0340(8) Uani 1 1 d . . .
H33 H 0.2151 0.7398 0.6892 0.041 Uiso 1 1 calc R A .
C34 C 0.3157(3) 0.80862(16) 0.77858(19) 0.0278(7) Uani 1 1 d . A .
C35 C 0.3043(4) 0.75303(19) 0.8341(2) 0.0397(8) Uani 1 1 d . . .
C25 C 0.6123(3) 1.06193(18) 0.6022(2) 0.0350(8) Uani 1 1 d . . .
C24 C 0.5915(3) 0.99971(16) 0.64849(17) 0.0260(7) Uani 1 1 d . A .
C23 C 0.6565(3) 0.93333(16) 0.63891(18) 0.0279(7) Uani 1 1 d . . .
H23 H 0.7064 0.9261 0.6005 0.033 Uiso 1 1 calc R . .
C22 C 0.6521(3) 0.87656(16) 0.68319(17) 0.0244(6) Uani 1 1 d . A .
C21 C 0.7244(4) 0.80477(18) 0.66537(19) 0.0339(7) Uani 1 1 d . . .
N1 N 0.1886(2) 1.04309(13) 0.72656(14) 0.0253(5) Uani 1 1 d . . .
N2 N 0.3027(2) 1.01864(12) 0.77258(13) 0.0204(5) Uani 1 1 d . . .
N3 N 0.1376(3) 1.12222(14) 0.82619(15) 0.0300(6) Uani 1 1 d . . .
N4 N 0.2596(2) 1.10756(14) 0.86996(15) 0.0273(6) Uani 1 1 d . . .
N11 N 0.5465(2) 0.99510(13) 0.85368(14) 0.0225(5) Uani 1 1 d . . .
O1 O -0.0223(2) 1.09821(14) 0.71389(14) 0.0465(6) Uani 1 1 d . . .
O21 O 0.3368(2) 0.88923(11) 0.64988(11) 0.0253(4) Uani 1 1 d . . .
O22 O 0.3812(2) 0.86842(10) 0.81062(11) 0.0238(4) Uani 1 1 d . . .
O12 O 0.5116(2) 1.01815(10) 0.69268(12) 0.0257(5) Uani 1 1 d . . .
O11 O 0.5887(2) 0.87421(10) 0.73551(11) 0.0239(4) Uani 1 1 d . . .
F7 F 0.2909(4) 0.72966(19) 0.55049(19) 0.0701(10) Uani 0.875(4) 1 d P A 1
F8 F 0.0896(3) 0.76430(19) 0.55587(16) 0.0703(10) Uani 0.875(4) 1 d P A 1
F9 F 0.2174(5) 0.83468(16) 0.51465(15) 0.0815(14) Uani 0.875(4) 1 d P A 1
F10 F 0.1917(3) 0.70888(15) 0.81123(15) 0.0655(11) Uani 0.896(5) 1 d P A 1
F11 F 0.3075(4) 0.78252(14) 0.90158(15) 0.0727(13) Uani 0.896(5) 1 d P A 1
F12 F 0.4113(4) 0.70853(19) 0.8357(2) 0.0989(16) Uani 0.896(5) 1 d P A 1
F7B F 0.224(3) 0.7229(12) 0.5567(15) 0.0701(10) Uani 0.125(4) 1 d PD A 2
F8B F 0.1101(19) 0.8146(13) 0.5310(12) 0.0703(10) Uani 0.125(4) 1 d PD A 2
F9B F 0.326(2) 0.8102(12) 0.5231(11) 0.0815(14) Uani 0.125(4) 1 d PD A 2
F10B F 0.299(3) 0.6864(12) 0.8123(12) 0.047(7) Uiso 0.104(5) 1 d P A 2
F11B F 0.185(3) 0.7655(15) 0.8592(17) 0.072(9) Uiso 0.104(5) 1 d P A 2
F12B F 0.417(2) 0.7575(13) 0.8938(13) 0.050(7) Uiso 0.104(5) 1 d P A 2
F5 F 0.6576(2) 1.12377(11) 0.64581(13) 0.0524(6) Uani 1 1 d . . .
F6 F 0.7019(2) 1.04550(12) 0.55939(13) 0.0552(6) Uani 1 1 d . . .
F4 F 0.4908(2) 1.07494(13) 0.55653(13) 0.0562(6) Uani 1 1 d . . .
F3 F 0.8250(2) 0.81382(12) 0.63044(15) 0.0615(7) Uani 1 1 d . . .
F1 F 0.6293(3) 0.75914(12) 0.61922(16) 0.0733(8) Uani 1 1 d . . .
F2 F 0.7759(3) 0.77278(13) 0.72506(14) 0.0748(8) Uani 1 1 d . . .
F13 F 0.1148(3) 0.96611(18) 0.84909(18) 0.0940(11) Uani 1 1 d . . .
F14 F -0.1053(2) 0.93471(19) 0.78801(14) 0.0847(9) Uani 1 1 d . . .
F15 F -0.0233(2) 0.91140(16) 0.90606(15) 0.0744(8) Uani 1 1 d . . .
F16 F 0.0581(4) 0.8494(2) 0.8156(3) 0.159(2) Uani 1 1 d . . .
Ru1 Ru 0.43809(2) 0.946316(12) 0.752003(13) 0.02006(6) Uani 1 1 d . A .
B1 B 0.0086(4) 0.9162(2) 0.8387(2) 0.0402(10) Uani 1 1 d . . .
C41 C 0.5367(3) 0.55962(15) 0.84826(17) 0.0228(6) Uani 1 1 d . . .
C42 C 0.7122(3) 0.58946(17) 0.76040(19) 0.0302(7) Uani 1 1 d . . .
C43 C 0.5571(3) 0.51463(17) 0.65053(18) 0.0324(7) Uani 1 1 d . . .
H43 H 0.4633 0.4895 0.6390 0.039 Uiso 1 1 calc R . .
C45 C 0.5458(5) 0.5784(2) 0.6030(2) 0.0547(11) Uani 1 1 d . . .
H45A H 0.4897 0.6170 0.6220 0.082 Uiso 1 1 calc R . .
H45B H 0.5013 0.5606 0.5510 0.082 Uiso 1 1 calc R . .
H45C H 0.6390 0.5986 0.6056 0.082 Uiso 1 1 calc R . .
C44 C 0.6601(4) 0.4565(2) 0.6348(2) 0.0463(9) Uani 1 1 d . . .
H44A H 0.7529 0.4796 0.6431 0.069 Uiso 1 1 calc R . .
H44B H 0.6309 0.4340 0.5828 0.069 Uiso 1 1 calc R . .
H44C H 0.6629 0.4184 0.6684 0.069 Uiso 1 1 calc R . .
C46 C 0.8350(3) 0.68227(19) 0.8654(2) 0.0400(9) Uani 1 1 d . . .
H46 H 0.8811 0.6941 0.8251 0.048 Uiso 1 1 calc R . .
C47 C 0.9424(4) 0.6495(2) 0.9245(2) 0.0614(12) Uani 1 1 d . . .
H47A H 0.8995 0.6378 0.9648 0.092 Uiso 1 1 calc R . .
H47B H 1.0197 0.6852 0.9448 0.092 Uiso 1 1 calc R . .
H47C H 0.9773 0.6044 0.9020 0.092 Uiso 1 1 calc R . .
C48 C 0.7717(4) 0.7521(2) 0.8941(2) 0.0502(10) Uani 1 1 d . . .
H48A H 0.7023 0.7693 0.8531 0.075 Uiso 1 1 calc R . .
H48B H 0.8450 0.7903 0.9135 0.075 Uiso 1 1 calc R . .
H48C H 0.7269 0.7419 0.9342 0.075 Uiso 1 1 calc R . .
C51 C 0.4356(3) 0.54541(15) 0.89240(17) 0.0228(6) Uani 1 1 d . . .
C52 C 0.4383(3) 0.58077(16) 0.96342(18) 0.0289(7) Uani 1 1 d . . .
H52 H 0.5095 0.6163 0.9874 0.035 Uiso 1 1 calc R . .
C53 C 0.3340(3) 0.56296(18) 0.99852(18) 0.0319(7) Uani 1 1 d . . .
H53 H 0.3331 0.5863 1.0470 0.038 Uiso 1 1 calc R . .
C54 C 0.2309(3) 0.51056(18) 0.96185(19) 0.0343(8) Uani 1 1 d . . .
H54 H 0.1596 0.4976 0.9853 0.041 Uiso 1 1 calc R . .
C55 C 0.2335(3) 0.47765(17) 0.89098(19) 0.0291(7) Uani 1 1 d . . .
H55 H 0.1630 0.4421 0.8661 0.035 Uiso 1 1 calc R . .
C61 C -0.0076(3) 0.30663(18) 0.6640(2) 0.0359(8) Uani 1 1 d . . .
C62 C 0.0821(3) 0.37831(16) 0.68341(17) 0.0251(6) Uani 1 1 d . . .
C63 C 0.0429(3) 0.43533(16) 0.63980(17) 0.0264(7) Uani 1 1 d . . .
H63 H -0.0383 0.4286 0.6004 0.032 Uiso 1 1 calc R . .
C64 C 0.1185(3) 0.50226(16) 0.65174(17) 0.0258(6) Uani 1 1 d . . .
C65 C 0.0611(3) 0.56554(18) 0.6067(2) 0.0343(8) Uani 1 1 d . . .
C71 C 0.5550(4) 0.25175(19) 0.8334(2) 0.0394(8) Uani 1 1 d . . .
C72 C 0.4941(3) 0.30796(16) 0.77941(19) 0.0279(7) Uani 1 1 d . B .
C73 C 0.4746(3) 0.28490(17) 0.7032(2) 0.0342(8) Uani 1 1 d . . .
H73 H 0.5062 0.2375 0.6891 0.041 Uiso 1 1 calc R B .
C74 C 0.4128(3) 0.32585(16) 0.64657(19) 0.0293(7) Uani 1 1 d . B .
C75 C 0.3917(4) 0.2912(2) 0.5644(2) 0.0421(9) Uani 1 1 d . . .
N21 N 0.5908(2) 0.54308(13) 0.73229(14) 0.0251(5) Uani 1 1 d . . .
N22 N 0.5119(2) 0.51930(13) 0.77687(14) 0.0225(5) Uani 1 1 d . . .
N23 N 0.7208(3) 0.62526(14) 0.83147(15) 0.0285(6) Uani 1 1 d . . .
N24 N 0.6338(3) 0.61054(13) 0.87438(14) 0.0267(6) Uani 1 1 d . . .
N31 N 0.3341(2) 0.49491(13) 0.85628(14) 0.0227(5) Uani 1 1 d . . .
O31 O 0.7949(2) 0.59847(13) 0.72355(14) 0.0434(6) Uani 1 1 d . . .
O41 O 0.1880(2) 0.37517(10) 0.73665(11) 0.0251(4) Uani 1 1 d . . .
O42 O 0.2354(2) 0.52011(10) 0.69674(12) 0.0264(5) Uani 1 1 d . . .
O51 O 0.4597(2) 0.36771(10) 0.81230(11) 0.0248(4) Uani 1 1 d . . .
O52 O 0.3672(2) 0.39057(11) 0.65217(12) 0.0274(5) Uani 1 1 d . . .
F17 F -0.0198(3) 0.27669(14) 0.72312(15) 0.0845(10) Uani 1 1 d . . .
F18 F 0.0493(3) 0.25964(13) 0.62175(19) 0.0906(10) Uani 1 1 d . . .
F19 F -0.1358(2) 0.31565(12) 0.62529(15) 0.0659(7) Uani 1 1 d . . .
F20 F -0.0645(2) 0.55023(11) 0.56205(13) 0.0508(6) Uani 1 1 d . . .
F21 F 0.0534(2) 0.62651(10) 0.65190(13) 0.0509(6) Uani 1 1 d . . .
F22 F 0.1463(2) 0.58095(12) 0.56301(13) 0.0559(6) Uani 1 1 d . . .
F23 F 0.6531(6) 0.2128(4) 0.8093(5) 0.068(2) Uani 0.702(13) 1 d P B 1
F24 F 0.6028(9) 0.2796(4) 0.9007(4) 0.067(3) Uani 0.702(13) 1 d P B 1
F25 F 0.4528(7) 0.2035(4) 0.8311(5) 0.085(2) Uani 0.702(13) 1 d P B 1
F26 F 0.5059(9) 0.2962(8) 0.5415(5) 0.144(5) Uani 0.695(13) 1 d P B 1
F27 F 0.2973(13) 0.3252(4) 0.5176(3) 0.111(4) Uani 0.695(13) 1 d P B 1
F28 F 0.3513(11) 0.2242(3) 0.5542(3) 0.080(3) Uani 0.695(13) 1 d P B 1
F29 F 0.9453(2) 0.40383(15) 0.90472(14) 0.0663(7) Uani 1 1 d . . .
F30 F 0.9307(2) 0.43695(16) 0.78968(13) 0.0686(7) Uani 1 1 d . . .
F31 F 0.7736(3) 0.47358(17) 0.85638(17) 0.0897(10) Uani 1 1 d . . .
F32 F 0.7693(4) 0.3585(2) 0.8095(2) 0.1404(17) Uani 1 1 d . . .
Ru11 Ru 0.35597(2) 0.446988(12) 0.754803(13) 0.02113(6) Uani 1 1 d . B .
B2 B 0.8560(4) 0.4185(2) 0.8397(2) 0.0374(9) Uani 1 1 d . . .
F27B F 0.405(2) 0.3342(5) 0.5233(5) 0.058(5) Uani 0.298(13) 1 d P B 2
F26B F 0.483(3) 0.2406(12) 0.5575(7) 0.122(11) Uani 0.298(13) 1 d P B 2
F28B F 0.273(2) 0.2567(18) 0.5446(9) 0.135(13) Uani 0.298(13) 1 d P B 2
F25B F 0.464(2) 0.2398(17) 0.8777(17) 0.145(11) Uani 0.305(13) 1 d P B 2
F23B F 0.585(4) 0.1907(10) 0.8118(10) 0.146(13) Uani 0.305(13) 1 d P B 2
F24B F 0.660(3) 0.2804(12) 0.8871(14) 0.131(11) Uani 0.305(13) 1 d P B 2

loop_
_atom_site_aniso_label
_atom_site_aniso_U_11
_atom_site_aniso_U_22
_atom_site_aniso_U_33
_atom_site_aniso_U_23
_atom_site_aniso_U_13
_atom_site_aniso_U_12
C1 0.0245(14) 0.0205(14) 0.0207(16) 0.0029(12) 0.0046(12) -0.0026(11)
C2 0.0330(17) 0.0318(18) 0.032(2) 0.0094(15) 0.0082(14) 0.0067(14)
C3 0.0422(18) 0.0368(18) 0.0187(17) 0.0020(14) -0.0045(14) 0.0091(15)
C4 0.0353(19) 0.061(3) 0.065(3) -0.026(2) -0.0099(19) 0.0043(18)
C5 0.088(3) 0.063(3) 0.029(2) 0.018(2) 0.010(2) 0.033(2)
C6 0.0431(19) 0.048(2) 0.035(2) 0.0061(17) 0.0124(16) 0.0207(17)
C7 0.076(3) 0.040(2) 0.041(2) 0.0017(18) 0.008(2) 0.028(2)
C8 0.073(3) 0.080(3) 0.060(3) 0.015(3) 0.044(2) 0.024(3)
C11 0.0255(14) 0.0211(14) 0.0206(16) 0.0048(12) 0.0043(12) -0.0018(12)
C12 0.0341(16) 0.0251(16) 0.0228(18) -0.0005(13) 0.0039(13) -0.0019(13)
C13 0.0358(17) 0.0327(17) 0.0222(18) -0.0017(14) -0.0022(14) -0.0065(14)
C14 0.0231(14) 0.0363(18) 0.0293(19) 0.0065(15) -0.0020(13) -0.0036(13)
C15 0.0230(14) 0.0295(16) 0.0303(19) 0.0013(14) 0.0029(13) -0.0001(12)
C31 0.059(2) 0.0321(19) 0.031(2) -0.0069(16) 0.0000(17) -0.0098(17)
C32 0.0327(16) 0.0258(16) 0.0267(18) -0.0033(14) 0.0027(13) -0.0021(13)
C33 0.0445(19) 0.0228(16) 0.0315(19) -0.0003(14) 0.0039(15) -0.0080(14)
C34 0.0296(15) 0.0196(15) 0.036(2) 0.0026(14) 0.0110(14) 0.0010(12)
C35 0.045(2) 0.0295(18) 0.047(2) 0.0102(17) 0.0129(18) -0.0012(16)
C25 0.0365(17) 0.0301(18) 0.042(2) 0.0135(16) 0.0128(16) 0.0039(14)
C24 0.0242(14) 0.0285(16) 0.0230(17) 0.0039(13) 0.0005(12) -0.0031(12)
C23 0.0315(15) 0.0292(16) 0.0236(17) 0.0052(13) 0.0069(13) 0.0012(13)
C22 0.0247(14) 0.0249(15) 0.0206(16) -0.0042(13) 0.0023(12) -0.0043(12)
C21 0.0443(18) 0.0302(17) 0.0277(19) 0.0009(15) 0.0107(15) 0.0030(15)
N1 0.0264(12) 0.0258(13) 0.0221(14) 0.0033(11) 0.0021(10) 0.0008(10)
N2 0.0207(11) 0.0207(12) 0.0192(13) 0.0046(10) 0.0020(10) -0.0015(9)
N3 0.0274(13) 0.0339(15) 0.0278(16) 0.0038(12) 0.0046(11) 0.0075(11)
N4 0.0292(13) 0.0275(14) 0.0251(15) 0.0050(11) 0.0050(11) 0.0035(11)
N11 0.0252(12) 0.0207(12) 0.0208(14) 0.0024(10) 0.0037(10) -0.0042(10)
O1 0.0405(14) 0.0513(15) 0.0410(16) 0.0020(12) -0.0033(11) 0.0181(12)
O21 0.0280(10) 0.0239(11) 0.0222(12) 0.0011(9) 0.0029(9) -0.0021(9)
O22 0.0272(10) 0.0211(10) 0.0240(12) 0.0040(9) 0.0072(9) -0.0005(8)
O12 0.0286(10) 0.0214(10) 0.0266(12) 0.0030(9) 0.0054(9) -0.0027(8)
O11 0.0290(10) 0.0207(10) 0.0226(12) 0.0033(9) 0.0068(9) 0.0007(8)
F7 0.081(3) 0.0701(19) 0.0482(17) -0.0260(14) 0.0079(19) 0.0192(19)
F8 0.0588(17) 0.098(3) 0.0419(18) -0.0076(16) -0.0056(13) -0.0339(17)
F9 0.158(4) 0.0526(18) 0.0223(14) 0.0061(13) -0.0040(19) -0.045(2)
F10 0.090(2) 0.0520(18) 0.0550(19) 0.0103(14) 0.0156(15) -0.0411(16)
F11 0.151(4) 0.0397(15) 0.0292(16) 0.0085(12) 0.0227(18) -0.0246(17)
F12 0.097(3) 0.080(2) 0.153(4) 0.084(3) 0.063(3) 0.054(2)
F7B 0.081(3) 0.0701(19) 0.0482(17) -0.0260(14) 0.0079(19) 0.0192(19)
F8B 0.0588(17) 0.098(3) 0.0419(18) -0.0076(16) -0.0056(13) -0.0339(17)
F9B 0.158(4) 0.0526(18) 0.0223(14) 0.0061(13) -0.0040(19) -0.045(2)
F5 0.0671(14) 0.0314(11) 0.0623(16) 0.0109(10) 0.0195(12) -0.0120(10)
F6 0.0683(14) 0.0519(13) 0.0648(16) 0.0301(12) 0.0440(13) 0.0133(11)
F4 0.0533(13) 0.0644(15) 0.0534(15) 0.0355(12) 0.0036(11) 0.0080(11)
F3 0.0693(15) 0.0507(13) 0.0829(19) 0.0150(13) 0.0519(14) 0.0220(12)
F1 0.0737(16) 0.0441(13) 0.092(2) -0.0360(14) 0.0183(15) -0.0066(12)
F2 0.131(2) 0.0619(15) 0.0450(15) 0.0256(12) 0.0368(15) 0.0649(16)
F13 0.0525(15) 0.125(2) 0.107(2) 0.075(2) -0.0052(15) -0.0366(16)
F14 0.0368(12) 0.167(3) 0.0450(16) 0.0115(17) -0.0011(11) 0.0196(15)
F15 0.0501(14) 0.117(2) 0.0669(19) 0.0450(16) 0.0184(13) 0.0058(14)
F16 0.110(3) 0.137(3) 0.196(5) -0.072(3) 0.009(3) 0.054(3)
Ru1 0.02115(11) 0.01870(12) 0.01923(13) 0.00166(9) 0.00269(9) -0.00214(9)
B1 0.0301(19) 0.050(3) 0.037(3) -0.007(2) 0.0068(17) -0.0005(18)
C41 0.0253(14) 0.0185(14) 0.0226(16) 0.0026(12) 0.0010(12) 0.0036(11)
C42 0.0316(16) 0.0288(16) 0.0306(19) 0.0086(14) 0.0057(14) -0.0029(13)
C43 0.0400(17) 0.0304(17) 0.0248(18) 0.0003(14) 0.0051(14) -0.0068(14)
C45 0.082(3) 0.048(2) 0.030(2) 0.0138(18) 0.000(2) -0.017(2)
C44 0.048(2) 0.051(2) 0.041(2) -0.0111(18) 0.0195(17) -0.0042(18)
C46 0.0399(18) 0.046(2) 0.030(2) 0.0024(16) 0.0008(15) -0.0222(16)
C47 0.045(2) 0.073(3) 0.055(3) 0.015(2) -0.014(2) -0.017(2)
C48 0.074(3) 0.039(2) 0.034(2) -0.0042(17) 0.0091(19) -0.0273(19)
C51 0.0261(14) 0.0182(14) 0.0237(17) 0.0044(12) 0.0039(12) 0.0060(11)
C52 0.0348(16) 0.0245(16) 0.0252(18) -0.0001(13) 0.0040(14) 0.0020(13)
C53 0.0397(17) 0.0352(18) 0.0223(18) 0.0008(14) 0.0113(14) 0.0077(15)
C54 0.0324(16) 0.043(2) 0.031(2) 0.0030(16) 0.0136(14) 0.0044(15)
C55 0.0259(15) 0.0308(17) 0.0315(19) 0.0027(14) 0.0088(13) 0.0000(13)
C61 0.0371(18) 0.0287(17) 0.037(2) 0.0017(16) -0.0013(15) -0.0042(14)
C62 0.0271(14) 0.0229(15) 0.0243(17) -0.0019(13) 0.0063(13) -0.0007(12)
C63 0.0267(14) 0.0253(15) 0.0237(17) -0.0001(13) 0.0003(12) -0.0012(12)
C64 0.0271(15) 0.0251(15) 0.0238(17) 0.0015(13) 0.0037(12) 0.0017(12)
C65 0.0365(17) 0.0302(17) 0.033(2) 0.0067(15) 0.0003(15) -0.0020(14)
C71 0.045(2) 0.0265(18) 0.048(3) 0.0107(17) 0.0109(18) 0.0033(16)
C72 0.0275(15) 0.0196(15) 0.038(2) 0.0049(14) 0.0095(14) 0.0001(12)
C73 0.0425(18) 0.0231(16) 0.039(2) 0.0004(15) 0.0145(16) 0.0047(14)
C74 0.0331(16) 0.0247(16) 0.0316(19) -0.0020(14) 0.0133(14) -0.0018(13)
C75 0.061(2) 0.0322(19) 0.036(2) -0.0035(17) 0.0199(19) -0.0029(18)
N21 0.0291(12) 0.0235(13) 0.0223(14) 0.0031(11) 0.0048(11) -0.0010(10)
N22 0.0234(12) 0.0214(12) 0.0231(14) 0.0049(10) 0.0051(10) 0.0025(10)
N23 0.0309(13) 0.0287(14) 0.0242(15) 0.0060(12) 0.0016(11) -0.0072(11)
N24 0.0298(13) 0.0242(13) 0.0245(15) 0.0027(11) 0.0029(11) -0.0018(11)
N31 0.0252(12) 0.0212(12) 0.0215(14) 0.0020(10) 0.0052(10) 0.0047(10)
O31 0.0477(14) 0.0491(15) 0.0358(15) 0.0027(12) 0.0162(12) -0.0187(12)
O41 0.0273(10) 0.0215(10) 0.0246(12) 0.0020(9) 0.0025(9) -0.0004(8)
O42 0.0292(10) 0.0206(10) 0.0267(12) 0.0035(9) 0.0006(9) 0.0007(8)
O51 0.0261(10) 0.0232(11) 0.0244(12) 0.0029(9) 0.0042(9) 0.0031(8)
O52 0.0344(11) 0.0227(11) 0.0240(12) -0.0007(9) 0.0061(9) -0.0016(9)
F17 0.120(2) 0.0668(16) 0.0523(17) 0.0281(13) -0.0183(15) -0.0619(16)
F18 0.0829(19) 0.0446(14) 0.138(3) -0.0472(16) 0.0402(18) -0.0136(13)
F19 0.0489(13) 0.0448(13) 0.087(2) 0.0160(13) -0.0234(12) -0.0197(10)
F20 0.0432(11) 0.0396(12) 0.0584(15) 0.0172(10) -0.0172(10) -0.0024(9)
F21 0.0610(13) 0.0274(10) 0.0566(15) 0.0043(10) -0.0024(11) 0.0084(9)
F22 0.0588(14) 0.0615(14) 0.0539(15) 0.0337(12) 0.0136(11) 0.0011(11)
F23 0.072(3) 0.063(5) 0.072(4) 0.022(3) 0.018(2) 0.047(3)
F24 0.124(7) 0.040(3) 0.034(3) 0.006(2) 0.011(4) 0.033(4)
F25 0.082(4) 0.056(4) 0.122(6) 0.056(3) 0.013(4) -0.018(3)
F26 0.101(6) 0.225(11) 0.102(6) -0.100(7) 0.076(5) -0.083(7)
F27 0.187(9) 0.087(5) 0.036(3) -0.016(3) -0.013(4) 0.068(6)
F28 0.163(8) 0.029(2) 0.042(3) -0.0109(18) 0.017(5) -0.028(3)
F29 0.0493(13) 0.0959(19) 0.0612(17) 0.0447(14) 0.0103(12) 0.0237(13)
F30 0.0451(12) 0.127(2) 0.0385(14) 0.0125(14) 0.0172(10) -0.0079(14)
F31 0.0912(19) 0.115(2) 0.091(2) 0.0633(19) 0.0519(17) 0.0721(18)
F32 0.106(3) 0.164(4) 0.144(3) -0.057(3) 0.051(2) -0.091(3)
Ru11 0.02349(12) 0.01872(12) 0.01985(13) 0.00049(9) 0.00308(10) 0.00075(9)
B2 0.0277(18) 0.051(2) 0.035(2) 0.002(2) 0.0103(17) 0.0052(18)
F27B 0.136(12) 0.027(5) 0.015(5) 0.005(3) 0.025(7) -0.027(7)
F26B 0.22(3) 0.107(14) 0.043(6) 0.005(9) 0.043(12) 0.130(17)
F28B 0.124(14) 0.23(3) 0.041(10) -0.074(15) 0.045(10) -0.132(16)
F25B 0.137(16) 0.17(2) 0.19(2) 0.162(19) 0.095(17) 0.095(15)
F23B 0.35(4) 0.030(8) 0.048(7) 0.004(6) 0.022(18) 0.087(15)
F24B 0.129(17) 0.084(12) 0.13(2) 0.069(13) -0.095(13) -0.039(11)

loop_
_atom_type_symbol
_atom_type_description
_atom_type_scat_dispersion_real
_atom_type_scat_dispersion_imag
_atom_type_scat_source
C C 0.0033 0.0016 'International Tables Vol C Tables 4.2.6.8 and 6.1.1.4'
H H 0.0000 0.0000 'International Tables Vol C Tables 4.2.6.8 and 6.1.1.4'
N N 0.0061 0.0033 'International Tables Vol C Tables 4.2.6.8 and 6.1.1.4'
O O 0.0106 0.0060 'International Tables Vol C Tables 4.2.6.8 and 6.1.1.4'
F F 0.0171 0.0103 'International Tables Vol C Tables 4.2.6.8 and 6.1.1.4'
Ru Ru -1.2594 0.8363 'International Tables Vol C Tables 4.2.6.8 and 6.1.1.4'
B B 0.0013 0.0007 'International Tables Vol C Tables 4.2.6.8 and 6.1.1.4'

loop_
_geom_angle_atom_site_label_1
_geom_angle_atom_site_label_2
_geom_angle_atom_site_label_3
_geom_angle
N4 C1 N2 125.9(3)
N4 C1 C11 118.8(3)
N2 C1 C11 115.2(2)
O1 C2 N3 124.6(3)
O1 C2 N1 121.3(3)
N3 C2 N1 113.9(3)
N1 C3 C4 110.5(3)
N1 C3 C5 110.2(3)
C4 C3 C5 115.3(3)
N1 C3 H3 106.8
C4 C3 H3 106.8
C5 C3 H3 106.8
C3 C4 H4A 109.5
C3 C4 H4B 109.5
H4A C4 H4B 109.5
C3 C4 H4C 109.5
H4A C4 H4C 109.5
H4B C4 H4C 109.5
C3 C5 H5A 109.5
C3 C5 H5B 109.5
H5A C5 H5B 109.5
C3 C5 H5C 109.5
H5A C5 H5C 109.5
H5B C5 H5C 109.5
N3 C6 C8 109.0(3)
N3 C6 C7 108.3(3)
C8 C6 C7 113.7(3)
N3 C6 H6 108.6
C8 C6 H6 108.6
C7 C6 H6 108.6
C6 C7 H7A 109.5
C6 C7 H7B 109.5
H7A C7 H7B 109.5
C6 C7 H7C 109.5
H7A C7 H7C 109.5
H7B C7 H7C 109.5
C6 C8 H8A 109.5
C6 C8 H8B 109.5
H8A C8 H8B 109.5
C6 C8 H8C 109.5
H8A C8 H8C 109.5
H8B C8 H8C 109.5
N11 C11 C12 122.0(3)
N11 C11 C1 112.9(3)
C12 C11 C1 125.0(3)
C13 C12 C11 118.9(3)
C13 C12 H12 120.6
C11 C12 H12 120.6
C12 C13 C14 118.8(3)
C12 C13 H13 120.6
C14 C13 H13 120.6
C15 C14 C13 120.1(3)
C15 C14 H14 120.0
C13 C14 H14 120.0
N11 C15 C14 121.3(3)
N11 C15 H15 119.4
C14 C15 H15 119.4
F7B C31 F8B 113.1(14)
F7B C31 F9 128.3(13)
F8B C31 F9 57.9(12)
F7B C31 F7 31.7(10)
F8B C31 F7 132.4(10)
F9 C31 F7 112.0(4)
F7B C31 F8 72.7(11)
F8B C31 F8 50.2(12)
F9 C31 F8 105.9(3)
F7 C31 F8 103.4(3)
F7B C31 F9B 101.9(13)
F8B C31 F9B 105.0(13)
F9 C31 F9B 48.4(9)
F7 C31 F9B 72.6(9)
F8 C31 F9B 143.4(9)
F7B C31 C32 114.9(13)
F8B C31 C32 115.2(10)
F9 C31 C32 113.6(3)
F7 C31 C32 111.1(3)
F8 C31 C32 110.3(3)
F9B C31 C32 104.8(8)
O21 C32 C33 128.9(3)
O21 C32 C31 114.2(3)
C33 C32 C31 116.9(3)
C32 C33 C34 124.5(3)
C32 C33 H33 117.7
C34 C33 H33 117.7
O22 C34 C33 129.5(3)
O22 C34 C35 112.8(3)
C33 C34 C35 117.5(3)
F10B C35 F11 126.2(11)
F10B C35 F10 52.2(12)
F11 C35 F10 108.1(3)
F10B C35 F12 53.2(12)
F11 C35 F12 108.8(4)
F10 C35 F12 105.0(3)
F10B C35 F12B 101.2(15)
F11 C35 F12B 53.6(11)
F10 C35 F12B 134.2(10)
F12 C35 F12B 57.9(11)
F10B C35 F11B 104.7(17)
F11 C35 F11B 58.2(12)
F10 C35 F11B 57.3(12)
F12 C35 F11B 144.2(12)
F12B C35 F11B 109.6(17)
F10B C35 C34 119.0(11)
F11 C35 C34 114.7(3)
F10 C35 C34 113.0(3)
F12 C35 C34 106.7(3)
F12B C35 C34 112.7(10)
F11B C35 C34 108.9(11)
F5 C25 F6 107.8(3)
F5 C25 F4 108.2(3)
F6 C25 F4 107.0(3)
F5 C25 C24 111.2(3)
F6 C25 C24 113.0(3)
F4 C25 C24 109.4(3)
O12 C24 C23 128.2(3)
O12 C24 C25 112.1(3)
C23 C24 C25 119.7(3)
C24 C23 C22 123.0(3)
C24 C23 H23 118.5
C22 C23 H23 118.5
O11 C22 C23 128.5(3)
O11 C22 C21 113.4(3)
C23 C22 C21 118.0(3)
F2 C21 F3 108.2(3)
F2 C21 F1 108.4(3)
F3 C21 F1 106.7(3)
F2 C21 C22 112.6(3)
F3 C21 C22 113.2(3)
F1 C21 C22 107.4(3)
N2 N1 C2 122.7(3)
N2 N1 C3 119.4(2)
C2 N1 C3 117.7(2)
N1 N2 C1 113.7(2)
N1 N2 Ru1 130.62(19)
C1 N2 Ru1 115.28(18)
N4 N3 C2 123.3(3)
N4 N3 C6 117.2(3)
C2 N3 C6 119.5(3)
C1 N4 N3 118.2(3)
C15 N11 C11 118.9(3)
C15 N11 Ru1 126.0(2)
C11 N11 Ru1 114.89(18)
C32 O21 Ru1 122.1(2)
C34 O22 Ru1 122.4(2)
C24 O12 Ru1 123.53(19)
C22 O11 Ru1 122.68(19)
N2 Ru1 O12 89.17(9)
N2 Ru1 O22 96.38(9)
O12 Ru1 O22 174.35(8)
N2 Ru1 O11 176.50(9)
O12 Ru1 O11 90.17(8)
O22 Ru1 O11 84.22(8)
N2 Ru1 N11 81.03(10)
O12 Ru1 N11 94.60(9)
O22 Ru1 N11 85.26(9)
O11 Ru1 N11 95.60(9)
N2 Ru1 O21 103.09(9)
O12 Ru1 O21 87.35(8)
O22 Ru1 O21 92.40(8)
O11 Ru1 O21 80.31(8)
N11 Ru1 O21 175.49(9)
F13 B1 F14 111.9(4)
F13 B1 F15 108.3(3)
F14 B1 F15 110.4(3)
F13 B1 F16 106.4(4)
F14 B1 F16 111.4(4)
F15 B1 F16 108.2(4)
N24 C41 N22 125.3(3)
N24 C41 C51 119.5(3)
N22 C41 C51 115.0(2)
O31 C42 N23 123.9(3)
O31 C42 N21 122.0(3)
N23 C42 N21 114.0(3)
N21 C43 C44 110.0(3)
N21 C43 C45 110.5(3)
C44 C43 C45 114.7(3)
N21 C43 H43 107.1
C44 C43 H43 107.1
C45 C43 H43 107.1
C43 C45 H45A 109.5
C43 C45 H45B 109.5
H45A C45 H45B 109.5
C43 C45 H45C 109.5
H45A C45 H45C 109.5
H45B C45 H45C 109.5
C43 C44 H44A 109.5
C43 C44 H44B 109.5
H44A C44 H44B 109.5
C43 C44 H44C 109.5
H44A C44 H44C 109.5
H44B C44 H44C 109.5
N23 C46 C47 108.9(3)
N23 C46 C48 109.2(3)
C47 C46 C48 114.2(3)
N23 C46 H46 108.1
C47 C46 H46 108.1
C48 C46 H46 108.1
C46 C47 H47A 109.5
C46 C47 H47B 109.5
H47A C47 H47B 109.5
C46 C47 H47C 109.5
H47A C47 H47C 109.5
H47B C47 H47C 109.5
C46 C48 H48A 109.5
C46 C48 H48B 109.5
H48A C48 H48B 109.5
C46 C48 H48C 109.5
H48A C48 H48C 109.5
H48B C48 H48C 109.5
N31 C51 C52 122.2(3)
N31 C51 C41 113.4(3)
C52 C51 C41 124.4(3)
C51 C52 C53 118.4(3)
C51 C52 H52 120.8
C53 C52 H52 120.8
C52 C53 C54 119.4(3)
C52 C53 H53 120.3
C54 C53 H53 120.3
C55 C54 C53 119.4(3)
C55 C54 H54 120.3
C53 C54 H54 120.3
N31 C55 C54 121.6(3)
N31 C55 H55 119.2
C54 C55 H55 119.2
F17 C61 F18 109.0(3)
F17 C61 F19 106.5(3)
F18 C61 F19 106.3(3)
F17 C61 C62 112.8(3)
F18 C61 C62 108.7(3)
F19 C61 C62 113.4(3)
O41 C62 C63 128.7(3)
O41 C62 C61 113.3(3)
C63 C62 C61 117.9(3)
C62 C63 C64 122.5(3)
C62 C63 H63 118.7
C64 C63 H63 118.7
O42 C64 C63 128.7(3)
O42 C64 C65 111.7(3)
C63 C64 C65 119.6(3)
F21 C65 F20 108.1(3)
F21 C65 F22 107.2(3)
F20 C65 F22 107.0(3)
F21 C65 C64 110.8(3)
F20 C65 C64 113.3(3)
F22 C65 C64 110.0(3)
F23B C71 F24 120.8(11)
F23B C71 F24B 107.9(16)
F24 C71 F24B 29.9(14)
F23B C71 F25 69.5(18)
F24 C71 F25 109.3(6)
F24B C71 F25 133.5(12)
F23B C71 F23 36.0(19)
F24 C71 F23 109.3(5)
F24B C71 F23 83.9(14)
F25 C71 F23 105.5(5)
F23B C71 F25B 104.0(13)
F24 C71 F25B 68.7(16)
F24B C71 F25B 97.8(14)
F25 C71 F25B 43.8(14)
F23 C71 F25B 135.1(8)
F23B C71 C72 122.5(9)
F24 C71 C72 114.5(4)
F24B C71 C72 112.0(9)
F25 C71 C72 106.6(4)
F23 C71 C72 111.2(4)
F25B C71 C72 109.6(6)
O51 C72 C73 129.6(3)
O51 C72 C71 113.4(3)
C73 C72 C71 116.8(3)
C74 C73 C72 124.9(3)
C74 C73 H73 117.5
C72 C73 H73 117.5
O52 C74 C73 128.4(3)
O52 C74 C75 112.5(3)
C73 C74 C75 119.0(3)
F27B C75 F28 133.1(6)
F27B C75 F28B 112.4(12)
F28 C75 F28B 44.8(14)
F27B C75 F26 59.0(7)
F28 C75 F26 108.6(6)
F28B C75 F26 139.4(8)
F27B C75 F26B 106.1(10)
F28 C75 F26B 61.5(13)
F28B C75 F26B 104.9(13)
F26 C75 F26B 51.3(10)
F27B C75 F27 49.2(7)
F28 C75 F27 105.6(5)
F28B C75 F27 66.7(13)
F26 C75 F27 105.5(6)
F26B C75 F27 135.5(7)
F27B C75 C74 113.3(5)
F28 C75 C74 113.2(4)
F28B C75 C74 108.7(7)
F26 C75 C74 110.7(4)
F26B C75 C74 111.1(7)
F27 C75 C74 112.9(4)
N22 N21 C42 123.0(3)
N22 N21 C43 119.2(2)
C42 N21 C43 117.6(2)
N21 N22 C41 113.6(2)
N21 N22 Ru11 130.99(19)
C41 N22 Ru11 114.98(18)
N24 N23 C42 123.3(2)
N24 N23 C46 116.5(3)
C42 N23 C46 120.1(3)
C41 N24 N23 118.5(3)
C55 N31 C51 119.0(3)
C55 N31 Ru11 125.6(2)
C51 N31 Ru11 115.31(19)
C62 O41 Ru11 122.25(19)
C64 O42 Ru11 123.13(18)
C72 O51 Ru11 122.1(2)
C74 O52 Ru11 122.0(2)
N22 Ru11 O42 88.91(9)
N22 Ru11 O51 96.57(9)
O42 Ru11 O51 174.41(8)
N22 Ru11 N31 80.98(10)
O42 Ru11 N31 94.23(9)
O51 Ru11 N31 85.59(9)
N22 Ru11 O41 176.47(9)
O42 Ru11 O41 90.26(8)
O51 Ru11 O41 84.20(8)
N31 Ru11 O41 95.66(9)
N22 Ru11 O52 103.78(9)
O42 Ru11 O52 87.31(8)
O51 Ru11 O52 92.42(8)
N31 Ru11 O52 175.04(8)
O41 Ru11 O52 79.61(8)
F31 B2 F32 106.3(3)
F31 B2 F29 108.4(3)
F32 B2 F29 110.3(4)
F31 B2 F30 111.4(4)
F32 B2 F30 110.5(3)
F29 B2 F30 109.8(3)

loop_
_geom_bond_atom_site_label_1
_geom_bond_atom_site_label_2
_geom_bond_distance
C1 N4 1.301(4)
C1 N2 1.392(4)
C1 C11 1.474(4)
C2 O1 1.205(4)
C2 N3 1.391(4)
C2 N1 1.421(4)
C3 N1 1.502(4)
C3 C4 1.530(5)
C3 C5 1.530(5)
C3 H3 1.0000
C4 H4A 0.9800
C4 H4B 0.9800
C4 H4C 0.9800
C5 H5A 0.9800
C5 H5B 0.9800
C5 H5C 0.9800
C6 N3 1.494(4)
C6 C8 1.528(5)
C6 C7 1.534(5)
C6 H6 1.0000
C7 H7A 0.9800
C7 H7B 0.9800
C7 H7C 0.9800
C8 H8A 0.9800
C8 H8B 0.9800
C8 H8C 0.9800
C11 N11 1.359(4)
C11 C12 1.393(4)
C12 C13 1.384(4)
C12 H12 0.9500
C13 C14 1.390(4)
C13 H13 0.9500
C14 C15 1.385(4)
C14 H14 0.9500
C15 N11 1.350(4)
C15 H15 0.9500
C31 F7B 1.22(2)
C31 F8B 1.251(19)
C31 F9 1.293(4)
C31 F7 1.328(5)
C31 F8 1.359(4)
C31 F9B 1.48(2)
C31 C32 1.542(5)
C32 O21 1.266(3)
C32 C33 1.393(5)
C33 C34 1.392(5)
C33 H33 0.9500
C34 O22 1.280(3)
C34 C35 1.543(5)
C35 F10B 1.24(2)
C35 F11 1.296(4)
C35 F10 1.330(4)
C35 F12 1.332(5)
C35 F12B 1.37(2)
C35 F11B 1.37(3)
C25 F5 1.324(4)
C25 F6 1.328(4)
C25 F4 1.340(4)
C25 C24 1.538(4)
C24 O12 1.279(4)
C24 C23 1.386(4)
C23 C22 1.398(4)
C23 H23 0.9500
C22 O11 1.271(3)
C22 C21 1.534(4)
C21 F2 1.308(4)
C21 F3 1.322(4)
C21 F1 1.332(4)
N1 N2 1.358(3)
N2 Ru1 1.951(2)
N3 N4 1.336(3)
N11 Ru1 2.043(2)
O21 Ru1 2.084(2)
O22 Ru1 2.0334(19)
O12 Ru1 2.033(2)
O11 Ru1 2.0411(19)
F13 B1 1.354(5)
F14 B1 1.361(5)
F15 B1 1.364(5)
F16 B1 1.375(5)
C41 N24 1.304(4)
C41 N22 1.406(4)
C41 C51 1.465(4)
C42 O31 1.198(4)
C42 N23 1.384(4)
C42 N21 1.427(4)
C43 N21 1.503(4)
C43 C44 1.523(5)
C43 C45 1.525(5)
C43 H43 1.0000
C45 H45A 0.9800
C45 H45B 0.9800
C45 H45C 0.9800
C44 H44A 0.9800
C44 H44B 0.9800
C44 H44C 0.9800
C46 N23 1.508(4)
C46 C47 1.516(5)
C46 C48 1.518(5)
C46 H46 1.0000
C47 H47A 0.9800
C47 H47B 0.9800
C47 H47C 0.9800
C48 H48A 0.9800
C48 H48B 0.9800
C48 H48C 0.9800
C51 N31 1.361(4)
C51 C52 1.391(4)
C52 C53 1.392(4)
C52 H52 0.9500
C53 C54 1.395(5)
C53 H53 0.9500
C54 C55 1.384(4)
C54 H54 0.9500
C55 N31 1.353(4)
C55 H55 0.9500
C61 F17 1.305(4)
C61 F18 1.309(4)
C61 F19 1.326(4)
C61 C62 1.539(4)
C62 O41 1.269(3)
C62 C63 1.391(4)
C63 C64 1.400(4)
C63 H63 0.9500
C64 O42 1.277(3)
C64 C65 1.535(4)
C65 F21 1.328(4)
C65 F20 1.334(4)
C65 F22 1.341(4)
C71 F23B 1.204(14)
C71 F24 1.272(8)
C71 F24B 1.32(2)
C71 F25 1.328(6)
C71 F23 1.331(7)
C71 F25B 1.376(16)
C71 C72 1.540(5)
C72 O51 1.274(3)
C72 C73 1.393(5)
C73 C74 1.385(5)
C73 H73 0.9500
C74 O52 1.268(4)
C74 C75 1.547(5)
C75 F27B 1.178(9)
C75 F28 1.267(6)
C75 F28B 1.287(13)
C75 F26 1.298(6)
C75 F26B 1.307(12)
C75 F27 1.326(7)
N21 N22 1.358(3)
N22 Ru11 1.965(2)
N23 N24 1.341(4)
N31 Ru11 2.037(2)
O41 Ru11 2.0538(19)
O42 Ru11 2.026(2)
O51 Ru11 2.034(2)
O52 Ru11 2.081(2)
F29 B2 1.373(5)
F30 B2 1.377(5)
F31 B2 1.349(5)
F32 B2 1.373(5)

loop_
_geom_torsion_atom_site_label_1
_geom_torsion_atom_site_label_2
_geom_torsion_atom_site_label_3
_geom_torsion_atom_site_label_4
_geom_torsion
N4 C1 C11 N11 -175.5(2)
N2 C1 C11 N11 0.3(4)
N4 C1 C11 C12 1.6(4)
N2 C1 C11 C12 177.4(3)
N11 C11 C12 C13 -1.4(5)
C1 C11 C12 C13 -178.3(3)
C11 C12 C13 C14 0.5(5)
C12 C13 C14 C15 0.1(5)
C13 C14 C15 N11 0.2(5)
F7B C31 C32 O21 148.4(12)
F8B C31 C32 O21 -77.4(14)
F9 C31 C32 O21 -13.2(5)
F7 C31 C32 O21 114.2(4)
F8 C31 C32 O21 -131.8(3)
F9B C31 C32 O21 37.4(11)
F7B C31 C32 C33 -29.7(13)
F8B C31 C32 C33 104.5(14)
F9 C31 C32 C33 168.7(4)
F7 C31 C32 C33 -63.9(4)
F8 C31 C32 C33 50.1(4)
F9B C31 C32 C33 -140.7(10)
O21 C32 C33 C34 -1.5(6)
C31 C32 C33 C34 176.3(3)
C32 C33 C34 O22 1.8(5)
C32 C33 C34 C35 -173.1(3)
O22 C34 C35 F10B -150.3(14)
C33 C34 C35 F10B 25.5(15)
O22 C34 C35 F11 27.0(4)
C33 C34 C35 F11 -157.2(3)
O22 C34 C35 F10 151.5(3)
C33 C34 C35 F10 -32.7(4)
O22 C34 C35 F12 -93.6(4)
C33 C34 C35 F12 82.2(4)
O22 C34 C35 F12B -32.0(13)
C33 C34 C35 F12B 143.8(12)
O22 C34 C35 F11B 89.9(14)
C33 C34 C35 F11B -94.3(14)
F5 C25 C24 O12 54.6(3)
F6 C25 C24 O12 176.0(3)
F4 C25 C24 O12 -64.9(4)
F5 C25 C24 C23 -125.5(3)
F6 C25 C24 C23 -4.1(4)
F4 C25 C24 C23 115.0(3)
O12 C24 C23 C22 -5.6(5)
C25 C24 C23 C22 174.5(3)
C24 C23 C22 O11 2.1(5)
C24 C23 C22 C21 178.1(3)
O11 C22 C21 F2 -35.9(4)
C23 C22 C21 F2 147.6(3)
O11 C22 C21 F3 -159.0(3)
C23 C22 C21 F3 24.5(4)
O11 C22 C21 F1 83.4(3)
C23 C22 C21 F1 -93.1(3)
O1 C2 N1 N2 -166.5(3)
N3 C2 N1 N2 17.6(4)
O1 C2 N1 C3 8.0(5)
N3 C2 N1 C3 -168.0(3)
C4 C3 N1 N2 104.4(3)
C5 C3 N1 N2 -127.0(3)
C4 C3 N1 C2 -70.3(3)
C5 C3 N1 C2 58.3(4)
C2 N1 N2 C1 -17.7(4)
C3 N1 N2 C1 167.9(2)
C2 N1 N2 Ru1 170.3(2)
C3 N1 N2 Ru1 -4.1(4)
N4 C1 N2 N1 8.1(4)
C11 C1 N2 N1 -167.3(2)
N4 C1 N2 Ru1 -178.6(2)
C11 C1 N2 Ru1 6.0(3)
O1 C2 N3 N4 176.9(3)
N1 C2 N3 N4 -7.3(4)
O1 C2 N3 C6 -1.5(5)
N1 C2 N3 C6 174.3(3)
C8 C6 N3 N4 -69.7(4)
C7 C6 N3 N4 54.5(4)
C8 C6 N3 C2 108.8(4)
C7 C6 N3 C2 -127.0(3)
N2 C1 N4 N3 1.2(4)
C11 C1 N4 N3 176.5(3)
C2 N3 N4 C1 -1.5(4)
C6 N3 N4 C1 177.0(3)
C14 C15 N11 C11 -1.1(4)
C14 C15 N11 Ru1 -175.5(2)
C12 C11 N11 C15 1.8(4)
C1 C11 N11 C15 178.9(3)
C12 C11 N11 Ru1 176.7(2)
C1 C11 N11 Ru1 -6.1(3)
C33 C32 O21 Ru1 3.5(4)
C31 C32 O21 Ru1 -174.3(2)
C33 C34 O22 Ru1 -4.2(4)
C35 C34 O22 Ru1 170.97(19)
C23 C24 O12 Ru1 -8.7(4)
C25 C24 O12 Ru1 171.17(19)
C23 C22 O11 Ru1 14.6(4)
C21 C22 O11 Ru1 -161.47(19)
N1 N2 Ru1 O12 70.0(2)
C1 N2 Ru1 O12 -101.91(19)
N1 N2 Ru1 O22 -111.1(2)
C1 N2 Ru1 O22 77.03(19)
N1 N2 Ru1 O11 149.1(13)
C1 N2 Ru1 O11 -22.7(16)
N1 N2 Ru1 N11 164.7(2)
C1 N2 Ru1 N11 -7.12(19)
N1 N2 Ru1 O21 -17.1(2)
C1 N2 Ru1 O21 171.00(18)
C24 O12 Ru1 N2 -165.7(2)
C24 O12 Ru1 O22 25.1(9)
C24 O12 Ru1 O11 17.8(2)
C24 O12 Ru1 N11 113.4(2)
C24 O12 Ru1 O21 -62.5(2)
C34 O22 Ru1 N2 107.9(2)
C34 O22 Ru1 O12 -82.9(8)
C34 O22 Ru1 O11 -75.5(2)
C34 O22 Ru1 N11 -171.7(2)
C34 O22 Ru1 O21 4.5(2)
C22 O11 Ru1 N2 -99.5(15)
C22 O11 Ru1 O12 -20.4(2)
C22 O11 Ru1 O22 160.4(2)
C22 O11 Ru1 N11 -115.0(2)
C22 O11 Ru1 O21 66.9(2)
C15 N11 Ru1 N2 -178.1(3)
C11 N11 Ru1 N2 7.43(19)
C15 N11 Ru1 O12 -89.6(3)
C11 N11 Ru1 O12 95.9(2)
C15 N11 Ru1 O22 84.7(3)
C11 N11 Ru1 O22 -89.8(2)
C15 N11 Ru1 O11 1.0(3)
C11 N11 Ru1 O11 -173.52(19)
C15 N11 Ru1 O21 25.9(12)
C11 N11 Ru1 O21 -148.6(10)
C32 O21 Ru1 N2 -101.3(2)
C32 O21 Ru1 O12 170.1(2)
C32 O21 Ru1 O22 -4.2(2)
C32 O21 Ru1 O11 79.5(2)
C32 O21 Ru1 N11 54.3(11)
N24 C41 C51 N31 175.3(2)
N22 C41 C51 N31 0.1(4)
N24 C41 C51 C52 -2.9(5)
N22 C41 C51 C52 -178.1(3)
N31 C51 C52 C53 0.7(4)
C41 C51 C52 C53 178.8(3)
C51 C52 C53 C54 0.1(5)
C52 C53 C54 C55 -0.5(5)
C53 C54 C55 N31 0.2(5)
F17 C61 C62 O41 40.2(4)
F18 C61 C62 O41 -80.8(4)
F19 C61 C62 O41 161.3(3)
F17 C61 C62 C63 -142.9(3)
F18 C61 C62 C63 96.2(4)
F19 C61 C62 C63 -21.8(4)
O41 C62 C63 C64 -2.4(5)
C61 C62 C63 C64 -178.8(3)
C62 C63 C64 O42 6.6(5)
C62 C63 C64 C65 -173.8(3)
O42 C64 C65 F21 -54.8(4)
C63 C64 C65 F21 125.6(3)
O42 C64 C65 F20 -176.5(3)
C63 C64 C65 F20 3.8(4)
O42 C64 C65 F22 63.7(4)
C63 C64 C65 F22 -116.0(3)
F23B C71 C72 O51 176(2)
F24 C71 C72 O51 -21.3(6)
F24B C71 C72 O51 -53.9(17)
F25 C71 C72 O51 99.6(6)
F23 C71 C72 O51 -145.8(4)
F25B C71 C72 O51 53.5(19)
F23B C71 C72 C73 0(2)
F24 C71 C72 C73 163.4(5)
F24B C71 C72 C73 130.9(17)
F25 C71 C72 C73 -75.6(6)
F23 C71 C72 C73 38.9(5)
F25B C71 C72 C73 -121.7(19)
O51 C72 C73 C74 1.1(5)
C71 C72 C73 C74 175.5(3)
C72 C73 C74 O52 2.3(5)
C72 C73 C74 C75 -176.9(3)
O52 C74 C75 F27B 35.6(12)
C73 C74 C75 F27B -145.1(12)
O52 C74 C75 F28 -138.2(6)
C73 C74 C75 F28 41.2(7)
O52 C74 C75 F28B -90.2(18)
C73 C74 C75 F28B 89.1(19)
O52 C74 C75 F26 99.7(9)
C73 C74 C75 F26 -80.9(9)
O52 C74 C75 F26B 154.9(17)
C73 C74 C75 F26B -25.8(17)
O52 C74 C75 F27 -18.3(8)
C73 C74 C75 F27 161.1(7)
O31 C42 N21 N22 165.4(3)
N23 C42 N21 N22 -17.8(4)
O31 C42 N21 C43 -9.3(5)
N23 C42 N21 C43 167.5(3)
C44 C43 N21 N22 -103.1(3)
C45 C43 N21 N22 129.2(3)
C44 C43 N21 C42 71.8(3)
C45 C43 N21 C42 -55.9(4)
C42 N21 N22 C41 16.5(4)
C43 N21 N22 C41 -168.8(2)
C42 N21 N22 Ru11 -171.7(2)
C43 N21 N22 Ru11 2.9(4)
N24 C41 N22 N21 -6.4(4)
C51 C41 N22 N21 168.5(2)
N24 C41 N22 Ru11 -179.5(2)
C51 C41 N22 Ru11 -4.6(3)
O31 C42 N23 N24 -174.7(3)
N21 C42 N23 N24 8.6(4)
O31 C42 N23 C46 3.2(5)
N21 C42 N23 C46 -173.5(3)
C47 C46 N23 N24 72.5(4)
C48 C46 N23 N24 -52.9(4)
C47 C46 N23 C42 -105.6(4)
C48 C46 N23 C42 129.1(3)
N22 C41 N24 N23 -1.9(4)
C51 C41 N24 N23 -176.6(3)
C42 N23 N24 C41 0.5(4)
C46 N23 N24 C41 -177.5(3)
C54 C55 N31 C51 0.6(5)
C54 C55 N31 Ru11 176.6(2)
C52 C51 N31 C55 -1.0(4)
C41 C51 N31 C55 -179.3(3)
C52 C51 N31 Ru11 -177.5(2)
C41 C51 N31 Ru11 4.3(3)
C63 C62 O41 Ru11 -15.5(4)
C61 C62 O41 Ru11 161.1(2)
C63 C64 O42 Ru11 8.5(4)
C65 C64 O42 Ru11 -171.13(19)
C73 C72 O51 Ru11 1.8(4)
C71 C72 O51 Ru11 -172.68(19)
C73 C74 O52 Ru11 -7.5(4)
C75 C74 O52 Ru11 171.8(2)
N21 N22 Ru11 O42 -71.9(2)
C41 N22 Ru11 O42 99.77(19)
N21 N22 Ru11 O51 109.2(2)
C41 N22 Ru11 O51 -79.14(19)
N21 N22 Ru11 N31 -166.4(2)
C41 N22 Ru11 N31 5.31(18)
N21 N22 Ru11 O41 -148.3(13)
C41 N22 Ru11 O41 23.4(15)
N21 N22 Ru11 O52 15.0(3)
C41 N22 Ru11 O52 -173.27(18)
C64 O42 Ru11 N22 165.1(2)
C64 O42 Ru11 O51 -26.1(9)
C64 O42 Ru11 N31 -114.1(2)
C64 O42 Ru11 O41 -18.4(2)
C64 O42 Ru11 O52 61.2(2)
C72 O51 Ru11 N22 -109.1(2)
C72 O51 Ru11 O42 82.1(9)
C72 O51 Ru11 N31 170.5(2)
C72 O51 Ru11 O41 74.4(2)
C72 O51 Ru11 O52 -4.9(2)
C55 N31 Ru11 N22 178.5(3)
C51 N31 Ru11 N22 -5.4(2)
C55 N31 Ru11 O42 90.3(3)
C51 N31 Ru11 O42 -93.6(2)
C55 N31 Ru11 O51 -84.1(3)
C51 N31 Ru11 O51 92.0(2)
C55 N31 Ru11 O41 -0.4(3)
C51 N31 Ru11 O41 175.72(19)
C55 N31 Ru11 O52 -17.7(11)
C51 N31 Ru11 O52 158.4(9)
C62 O41 Ru11 N22 97.9(15)
C62 O41 Ru11 O42 21.6(2)
C62 O41 Ru11 O51 -159.2(2)
C62 O41 Ru11 N31 115.8(2)
C62 O41 Ru11 O52 -65.7(2)
C74 O52 Ru11 N22 104.9(2)
C74 O52 Ru11 O42 -166.9(2)
C74 O52 Ru11 O51 7.6(2)
C74 O52 Ru11 N31 -58.6(11)
C74 O52 Ru11 O41 -76.1(2)
